data_7151874
loop_
_publ_author_name
'Nagaraj, Muthupandi'
'Boominathan, Muthusamy'
'Muthusubramanian, Shanmugam'
'Bhuvanesh, Nattamai'

_publ_section_title
;
 Synthesis of novel N-hydroxy heterocycles via intramolecular reductive
 cyclization of diketoximes by NaBH3CN
;
_journal_issue 12
_journal_name_full 'Organic &amp; Biomolecular Chemistry'
_journal_page_first 4642
_journal_paper_doi 10.1039/c1ob05232b
_journal_volume 9
_journal_year 2011
_chemical_formula_moiety 'C22 H22 N2 O'
_chemical_formula_sum 'C22 H22 N2 O'
_chemical_formula_weight 330.42
_chemical_melting_point 141.0(10)
_chemical_name_common '1-hydroxy2,4, 6-triiphenylpiperazine'
_chemical_name_systematic
;
1-hydroxy2,4, 6-triiphenylpiperazine

;
_space_group_IT_number 148
_symmetry_space_group_name_Hall '-R 3'
_symmetry_space_group_name_H-M 'R -3 :H'
_atom_sites_solution_hydrogens geom
_atom_sites_solution_primary direct
_atom_sites_solution_secondary difmap
_cell_angle_alpha 90.00
_cell_angle_beta 90.00
_cell_angle_gamma 120.00
_cell_formula_units_Z 18
_cell_length_a 26.535(3)
_cell_length_b 26.535(3)
_cell_length_c 13.671(2)
_cell_measurement_temperature 293(2)
_cell_volume 8336.2(18)
_computing_structure_refinement 'SHELXL-97 (Sheldrick, 2008)'
_computing_structure_solution 'SHELXS-97 (Sheldrick, 2008)'
_diffrn_ambient_temperature 293(2)
_diffrn_measured_fraction_theta_full 0.996
_diffrn_measured_fraction_theta_max 0.996
_diffrn_radiation_monochromator graphite
_diffrn_radiation_source 'fine-focus sealed tube'
_diffrn_radiation_type MoK\a
_diffrn_radiation_wavelength 0.71073
_diffrn_reflns_av_R_equivalents 0.0494
_diffrn_reflns_av_sigmaI/netI 0.0327
_diffrn_reflns_limit_h_max 34
_diffrn_reflns_limit_h_min -34
_diffrn_reflns_limit_k_max 34
_diffrn_reflns_limit_k_min -34
_diffrn_reflns_limit_l_max 17
_diffrn_reflns_limit_l_min -17
_diffrn_reflns_number 29871
_diffrn_reflns_theta_full 27.49
_diffrn_reflns_theta_max 27.49
_diffrn_reflns_theta_min 1.53
_exptl_absorpt_coefficient_mu 0.073
_exptl_absorpt_correction_T_max 0.9784
_exptl_absorpt_correction_T_min 0.9784
_exptl_crystal_density_diffrn 1.185
_exptl_crystal_density_method 'not measured'
_exptl_crystal_F_000 3168
_exptl_crystal_size_max 0.30
_exptl_crystal_size_mid 0.30
_exptl_crystal_size_min 0.30
_refine_diff_density_max 0.214
_refine_diff_density_min -0.224
_refine_diff_density_rms 0.033
_refine_ls_extinction_method none
_refine_ls_goodness_of_fit_ref 1.128
_refine_ls_hydrogen_treatment mixed
_refine_ls_matrix_type full
_refine_ls_number_parameters 226
_refine_ls_number_reflns 4236
_refine_ls_number_restraints 0
_refine_ls_restrained_S_all 1.128
_refine_ls_R_factor_all 0.0993
_refine_ls_R_factor_gt 0.0615
_refine_ls_shift/su_max 0.000
_refine_ls_shift/su_mean 0.000
_refine_ls_structure_factor_coef Fsqd
_refine_ls_weighting_details 'calc w=1/[\s^2^(Fo^2^)+(0.1057P)^2^+0.0000P] where P=(Fo^2^+2Fc^2^)/3'
_refine_ls_weighting_scheme calc
_refine_ls_wR_factor_gt 0.1764
_refine_ls_wR_factor_ref 0.1962
_reflns_number_gt 2591
_reflns_number_total 4236
_reflns_threshold_expression >2sigma(I)
_cod_data_source_file c1ob05232b.txt
_cod_data_source_block 3a
_cod_depositor_comments
;
The following automatic conversions were performed:

'_chemical_melting_point' value '140-142' was changed to '141.0(10)'
- the average value was taken and precision was estimated.

Automatic conversion script
Id: cif_fix_values 1569 2011-02-09 13:29:24Z adriana 
;
_cod_original_cell_volume 8336(2)
_cod_database_code 7151874

loop_
_symmetry_equiv_pos_as_xyz
'x, y, z'
'-y, x-y, z'
'-x+y, -x, z'
'x+2/3, y+1/3, z+1/3'
'-y+2/3, x-y+1/3, z+1/3'
'-x+y+2/3, -x+1/3, z+1/3'
'x+1/3, y+2/3, z+2/3'
'-y+1/3, x-y+2/3, z+2/3'
'-x+y+1/3, -x+2/3, z+2/3'
'-x, -y, -z'
'y, -x+y, -z'
'x-y, x, -z'
'-x+2/3, -y+1/3, -z+1/3'
'y+2/3, -x+y+1/3, -z+1/3'
'x-y+2/3, x+1/3, -z+1/3'
'-x+1/3, -y+2/3, -z+2/3'
'y+1/3, -x+y+2/3, -z+2/3'
'x-y+1/3, x+2/3, -z+2/3'

loop_
_atom_site_label
_atom_site_type_symbol
_atom_site_fract_x
_atom_site_fract_y
_atom_site_fract_z
_atom_site_U_iso_or_equiv
_atom_site_adp_type
_atom_site_occupancy
_atom_site_symmetry_multiplicity
_atom_site_calc_flag
_atom_site_refinement_flags
_atom_site_disorder_assembly
_atom_site_disorder_group
C1 C 0.75656(7) 0.03325(8) 0.58992(12) 0.0534(4) Uani 1 1 d . . .
H1 H 0.7520 -0.0038 0.6127 0.064 Uiso 1 1 calc R . .
C2 C 0.78819(8) 0.07908(11) 0.66769(15) 0.0783(7) Uani 1 1 d . . .
H2A H 0.7913 0.1155 0.6471 0.094 Uiso 1 1 calc R . .
H2B H 0.7662 0.0671 0.7282 0.094 Uiso 1 1 calc R . .
C3 C 0.87950(8) 0.10294(11) 0.59396(14) 0.0773(7) Uani 1 1 d . . .
H3A H 0.9176 0.1076 0.6066 0.093 Uiso 1 1 calc R . .
H3B H 0.8850 0.1398 0.5700 0.093 Uiso 1 1 calc R . .
C4 C 0.84854(7) 0.05652(8) 0.51718(12) 0.0542(4) Uani 1 1 d . . .
H4 H 0.8434 0.0195 0.5417 0.065 Uiso 1 1 calc R . .
C5 C 0.69724(7) 0.02571(7) 0.57241(13) 0.0530(4) Uani 1 1 d . . .
C6 C 0.68991(9) 0.06806(9) 0.52740(16) 0.0698(6) Uani 1 1 d . . .
H6 H 0.7222 0.1014 0.5038 0.084 Uiso 1 1 calc R . .
C7 C 0.63532(11) 0.06168(12) 0.51685(18) 0.0847(7) Uani 1 1 d . . .
H7 H 0.6312 0.0910 0.4872 0.102 Uiso 1 1 calc R . .
C8 C 0.58762(10) 0.01292(14) 0.5495(2) 0.0895(8) Uani 1 1 d . . .
H8 H 0.5508 0.0084 0.5410 0.107 Uiso 1 1 calc R . .
C9 C 0.59378(10) -0.02948(12) 0.5949(2) 0.0927(8) Uani 1 1 d . . .
H9 H 0.5612 -0.0627 0.6182 0.111 Uiso 1 1 calc R . .
C10 C 0.64848(8) -0.02309(9) 0.60628(16) 0.0728(6) Uani 1 1 d . . .
H10 H 0.6523 -0.0522 0.6372 0.087 Uiso 1 1 calc R . .
C11 C 0.87123(8) 0.09846(8) 0.77502(14) 0.0609(5) Uani 1 1 d . . .
C12 C 0.84182(11) 0.09853(12) 0.85789(16) 0.0919(8) Uani 1 1 d . . .
H12 H 0.8048 0.0939 0.8519 0.110 Uiso 1 1 calc R . .
C13 C 0.86592(14) 0.10530(15) 0.94953(19) 0.1202(12) Uani 1 1 d . . .
H13 H 0.8451 0.1056 1.0041 0.144 Uiso 1 1 calc R . .
C14 C 0.91962(16) 0.11157(14) 0.9617(2) 0.1163(10) Uani 1 1 d . . .
H14 H 0.9351 0.1147 1.0239 0.140 Uiso 1 1 calc R . .
C15 C 0.95020(13) 0.11324(12) 0.8806(2) 0.1008(9) Uani 1 1 d . . .
H15 H 0.9873 0.1182 0.8876 0.121 Uiso 1 1 calc R . .
C16 C 0.92716(10) 0.10765(11) 0.78883(17) 0.0841(7) Uani 1 1 d . . .
H16 H 0.9494 0.1101 0.7346 0.101 Uiso 1 1 calc R . .
C17 C 0.88383(7) 0.07253(8) 0.42438(12) 0.0543(5) Uani 1 1 d . . .
C18 C 0.91727(9) 0.04743(10) 0.40252(15) 0.0712(6) Uani 1 1 d . . .
H18 H 0.9165 0.0192 0.4438 0.085 Uiso 1 1 calc R . .
C19 C 0.95204(10) 0.06407(12) 0.31954(19) 0.0931(8) Uani 1 1 d . . .
H19 H 0.9744 0.0470 0.3058 0.112 Uiso 1 1 calc R . .
C20 C 0.95367(10) 0.10485(13) 0.25857(18) 0.0935(8) Uani 1 1 d . . .
H20 H 0.9769 0.1156 0.2029 0.112 Uiso 1 1 calc R . .
C21 C 0.92119(11) 0.13026(13) 0.27894(16) 0.0906(8) Uani 1 1 d . . .
H21 H 0.9224 0.1585 0.2370 0.109 Uiso 1 1 calc R . .
C22 C 0.88629(9) 0.11438(10) 0.36182(15) 0.0729(6) Uani 1 1 d . . .
H22 H 0.8644 0.1321 0.3752 0.087 Uiso 1 1 calc R . .
N1 N 0.79096(6) 0.05031(6) 0.49970(10) 0.0481(4) Uani 1 1 d . . .
N2 N 0.84612(7) 0.08752(10) 0.68432(12) 0.0907(7) Uani 1 1 d . . .
O1 O 0.76134(5) 0.00046(5) 0.43536(9) 0.0615(4) Uani 1 1 d . . .
H1O H 0.7534 0.0141 0.3853 0.092 Uiso 1 1 d R . .

loop_
_atom_site_aniso_label
_atom_site_aniso_U_11
_atom_site_aniso_U_22
_atom_site_aniso_U_33
_atom_site_aniso_U_23
_atom_site_aniso_U_13
_atom_site_aniso_U_12
C1 0.0501(10) 0.0568(10) 0.0498(10) 0.0030(8) 0.0027(8) 0.0241(8)
C2 0.0541(12) 0.1099(18) 0.0578(12) -0.0250(11) -0.0046(9) 0.0311(11)
C3 0.0503(11) 0.1123(17) 0.0539(12) -0.0186(11) -0.0033(8) 0.0291(11)
C4 0.0512(10) 0.0648(11) 0.0477(9) 0.0019(8) 0.0008(8) 0.0298(9)
C5 0.0492(10) 0.0528(10) 0.0512(10) -0.0086(8) 0.0008(7) 0.0212(8)
C6 0.0607(12) 0.0688(13) 0.0782(14) 0.0027(10) -0.0008(10) 0.0312(10)
C7 0.0755(15) 0.0999(18) 0.0925(17) -0.0095(14) -0.0133(13) 0.0542(15)
C8 0.0607(14) 0.115(2) 0.0968(18) -0.0348(15) -0.0144(12) 0.0473(15)
C9 0.0506(13) 0.0882(17) 0.112(2) -0.0153(15) 0.0115(12) 0.0141(12)
C10 0.0583(12) 0.0636(12) 0.0858(15) 0.0011(10) 0.0091(10) 0.0223(10)
C11 0.0634(12) 0.0526(10) 0.0507(11) -0.0118(8) -0.0065(9) 0.0171(9)
C12 0.0783(15) 0.116(2) 0.0557(13) -0.0021(12) 0.0042(11) 0.0291(14)
C13 0.106(2) 0.153(3) 0.0552(15) 0.0082(15) 0.0034(14) 0.031(2)
C14 0.130(3) 0.124(2) 0.0661(17) 0.0094(15) -0.0279(17) 0.042(2)
C15 0.105(2) 0.112(2) 0.0854(18) -0.0133(15) -0.0310(16) 0.0537(17)
C16 0.0768(15) 0.1043(18) 0.0691(14) -0.0239(12) -0.0162(11) 0.0436(13)
C17 0.0469(9) 0.0627(11) 0.0471(10) -0.0052(8) -0.0034(7) 0.0228(8)
C18 0.0629(12) 0.0777(13) 0.0714(13) -0.0093(10) 0.0046(10) 0.0341(11)
C19 0.0724(15) 0.116(2) 0.0866(18) -0.0253(16) 0.0103(13) 0.0437(15)
C20 0.0634(14) 0.126(2) 0.0598(14) -0.0082(15) 0.0085(11) 0.0237(15)
C21 0.0737(15) 0.1108(19) 0.0591(13) 0.0220(13) 0.0019(11) 0.0249(14)
C22 0.0678(13) 0.0867(14) 0.0606(12) 0.0118(11) 0.0023(10) 0.0360(11)
N1 0.0480(8) 0.0452(7) 0.0462(8) -0.0055(6) -0.0033(6) 0.0195(6)
N2 0.0528(10) 0.1547(19) 0.0488(10) -0.0242(11) -0.0060(8) 0.0401(11)
O1 0.0619(8) 0.0546(7) 0.0605(8) -0.0141(6) -0.0069(6) 0.0235(6)

loop_
_atom_type_symbol
_atom_type_description
_atom_type_scat_dispersion_real
_atom_type_scat_dispersion_imag
_atom_type_scat_source
C C 0.0033 0.0016 'International Tables Vol C Tables 4.2.6.8 and 6.1.1.4'
H H 0.0000 0.0000 'International Tables Vol C Tables 4.2.6.8 and 6.1.1.4'
N N 0.0061 0.0033 'International Tables Vol C Tables 4.2.6.8 and 6.1.1.4'
O O 0.0106 0.0060 'International Tables Vol C Tables 4.2.6.8 and 6.1.1.4'

loop_
_geom_angle_atom_site_label_1
_geom_angle_atom_site_label_2
_geom_angle_atom_site_label_3
_geom_angle
_geom_angle_site_symmetry_1
_geom_angle_site_symmetry_3
_geom_angle_publ_flag
N1 C1 C5 110.87(14) . . ?
N1 C1 C2 109.47(15) . . ?
C5 C1 C2 109.98(15) . . ?
N2 C2 C1 110.60(17) . . ?
N2 C3 C4 110.75(17) . . ?
N1 C4 C17 111.03(14) . . ?
N1 C4 C3 108.35(15) . . ?
C17 C4 C3 110.32(15) . . ?
C10 C5 C6 117.95(18) . . ?
C10 C5 C1 120.09(17) . . ?
C6 C5 C1 121.87(16) . . ?
C7 C6 C5 121.0(2) . . ?
C8 C7 C6 120.3(2) . . ?
C7 C8 C9 119.8(2) . . ?
C8 C9 C10 120.1(2) . . ?
C5 C10 C9 120.9(2) . . ?
N2 C11 C12 122.0(2) . . ?
N2 C11 C16 121.59(19) . . ?
C12 C11 C16 116.4(2) . . ?
C11 C12 C13 121.5(3) . . ?
C14 C13 C12 121.1(3) . . ?
C15 C14 C13 118.4(2) . . ?
C14 C15 C16 121.0(3) . . ?
C15 C16 C11 121.5(2) . . ?
C18 C17 C22 118.10(18) . . ?
C18 C17 C4 120.29(17) . . ?
C22 C17 C4 121.52(17) . . ?
C17 C18 C19 120.5(2) . . ?
C20 C19 C18 120.6(2) . . ?
C19 C20 C21 119.7(2) . . ?
C20 C21 C22 120.5(2) . . ?
C17 C22 C21 120.5(2) . . ?
O1 N1 C1 105.02(12) . . ?
O1 N1 C4 105.04(12) . . ?
C1 N1 C4 110.45(13) . . ?
C11 N2 C3 123.12(16) . . ?
C11 N2 C2 122.61(16) . . ?
C3 N2 C2 110.99(17) . . ?

loop_
_geom_bond_atom_site_label_1
_geom_bond_atom_site_label_2
_geom_bond_distance
_geom_bond_site_symmetry_2
_geom_bond_publ_flag
C1 N1 1.465(2) . ?
C1 C5 1.503(2) . ?
C1 C2 1.514(2) . ?
C2 N2 1.456(3) . ?
C3 N2 1.454(3) . ?
C3 C4 1.511(3) . ?
C4 N1 1.472(2) . ?
C4 C17 1.506(2) . ?
C5 C10 1.375(3) . ?
C5 C6 1.378(3) . ?
C6 C7 1.379(3) . ?
C7 C8 1.356(4) . ?
C8 C9 1.364(4) . ?
C9 C10 1.383(3) . ?
C11 N2 1.368(2) . ?
C11 C12 1.376(3) . ?
C11 C16 1.391(3) . ?
C12 C13 1.377(3) . ?
C13 C14 1.359(4) . ?
C14 C15 1.361(4) . ?
C15 C16 1.371(3) . ?
C17 C18 1.383(3) . ?
C17 C22 1.377(3) . ?
C18 C19 1.388(3) . ?
C19 C20 1.349(4) . ?
C20 C21 1.362(4) . ?
C21 C22 1.389(3) . ?
N1 O1 1.4496(16) . ?

loop_
_geom_torsion_atom_site_label_1
_geom_torsion_atom_site_label_2
_geom_torsion_atom_site_label_3
_geom_torsion_atom_site_label_4
_geom_torsion
_geom_torsion_site_symmetry_1
_geom_torsion_site_symmetry_2
_geom_torsion_site_symmetry_3
_geom_torsion_site_symmetry_4
_geom_torsion_publ_flag
N1 C1 C2 N2 -57.0(2) . . . . ?
C5 C1 C2 N2 -179.10(18) . . . . ?
N2 C3 C4 N1 59.0(2) . . . . ?
N2 C3 C4 C17 -179.26(17) . . . . ?
N1 C1 C5 C10 132.24(18) . . . . ?
C2 C1 C5 C10 -106.5(2) . . . . ?
N1 C1 C5 C6 -51.3(2) . . . . ?
C2 C1 C5 C6 69.9(2) . . . . ?
C10 C5 C6 C7 0.1(3) . . . . ?
C1 C5 C6 C7 -176.39(19) . . . . ?
C5 C6 C7 C8 -1.0(3) . . . . ?
C6 C7 C8 C9 1.4(4) . . . . ?
C7 C8 C9 C10 -0.9(4) . . . . ?
C6 C5 C10 C9 0.3(3) . . . . ?
C1 C5 C10 C9 176.93(19) . . . . ?
C8 C9 C10 C5 0.0(4) . . . . ?
N2 C11 C12 C13 175.1(3) . . . . ?
C16 C11 C12 C13 -2.2(4) . . . . ?
C11 C12 C13 C14 -0.7(5) . . . . ?
C12 C13 C14 C15 2.4(5) . . . . ?
C13 C14 C15 C16 -1.2(5) . . . . ?
C14 C15 C16 C11 -1.8(4) . . . . ?
N2 C11 C16 C15 -173.9(2) . . . . ?
C12 C11 C16 C15 3.5(3) . . . . ?
N1 C4 C17 C18 -139.22(17) . . . . ?
C3 C4 C17 C18 100.6(2) . . . . ?
N1 C4 C17 C22 44.2(2) . . . . ?
C3 C4 C17 C22 -75.9(2) . . . . ?
C22 C17 C18 C19 -0.2(3) . . . . ?
C4 C17 C18 C19 -176.88(18) . . . . ?
C17 C18 C19 C20 -0.3(3) . . . . ?
C18 C19 C20 C21 0.5(4) . . . . ?
C19 C20 C21 C22 -0.2(4) . . . . ?
C18 C17 C22 C21 0.5(3) . . . . ?
C4 C17 C22 C21 177.10(19) . . . . ?
C20 C21 C22 C17 -0.3(3) . . . . ?
C5 C1 N1 O1 -66.20(16) . . . . ?
C2 C1 N1 O1 172.29(15) . . . . ?
C5 C1 N1 C4 -178.95(13) . . . . ?
C2 C1 N1 C4 59.53(19) . . . . ?
C17 C4 N1 O1 65.78(16) . . . . ?
C3 C4 N1 O1 -172.92(14) . . . . ?
C17 C4 N1 C1 178.52(14) . . . . ?
C3 C4 N1 C1 -60.18(19) . . . . ?
C12 C11 N2 C3 161.9(2) . . . . ?
C16 C11 N2 C3 -20.9(4) . . . . ?
C12 C11 N2 C2 4.3(4) . . . . ?
C16 C11 N2 C2 -178.6(2) . . . . ?
C4 C3 N2 C11 142.1(2) . . . . ?
C4 C3 N2 C2 -58.0(3) . . . . ?
C1 C2 N2 C11 -143.3(2) . . . . ?
C1 C2 N2 C3 56.6(3) . . . . ?

loop_
_cod_related_entry_id
_cod_related_entry_database
_cod_related_entry_code
1 ChemSpider 26997354
